data_7111372
loop_
_publ_author_name
'Hill, Robert J.'
'Long, De-Liang'
'Turvey, Mark S.'
'Blake, Alexander J.'
'Champness, Neil R.'
'Hubberstey, Peter'
'Wilson, Claire'
'Schr&#xFFFD;der, Martin'

_publ_section_title
;
 Unprecedented bilayer topologies in 5- and 6-connected framework
 polymersElectronic supplementary information (ESI) available: synthesis,
 characterisation, additional views and crystallographic details. See
 http://www.rsc.org/suppdata/cc/b4/b407554d/
;
_journal_issue 16
_journal_name_full 'Chemical Communications'
_journal_page_first 1792
_journal_page_last 1793
_journal_paper_doi 10.1039/b407554d
_journal_year 2004
_chemical_formula_moiety 'C30 H24 N6 O8 Yb, 3(C F3 O3 S)'
_chemical_formula_sum 'C33 H24 F9 N6 O17 S3 Yb'
_chemical_formula_weight 1216.8
_space_group_IT_number 54
_symmetry_cell_setting orthorhombic
_symmetry_Int_Tables_number 54
_symmetry_space_group_name_Hall '-P 2a 2ac'
_symmetry_space_group_name_H-M 'P c c a'
_atom_sites_solution_hydrogens geom
_atom_sites_solution_primary direct
_atom_sites_solution_secondary difmap
_audit_creation_method SHELXL-97
_cell_angle_alpha 90.00
_cell_angle_beta 90.00
_cell_angle_gamma 90.00
_cell_formula_units_Z 4
_cell_length_a 16.794(3)
_cell_length_b 13.764(3)
_cell_length_c 20.044(4)
_cell_measurement_reflns_used 5448
_cell_measurement_temperature 150(2)
_cell_measurement_theta_max 28.1
_cell_measurement_theta_min 2.35
_cell_volume 4633.2(16)
_computing_cell_refinement 'Bruker SAINT version 6.02a (Bruker, 2000)'
_computing_data_collection 'Bruker SMART version 5.624 (Bruker, 2001)'
_computing_data_reduction 'Bruker SAINT; Bruker SHELXTL (Bruker, 1997)'
_computing_molecular_graphics 'Bruker SHELXTL; OLEX (Dolomanov, 2003)'
_computing_publication_material 'SHELXL-97; PLATON (Spek, 2002)'
_computing_structure_refinement 'SHELXL-97 (Sheldrick, 1997)'
_computing_structure_solution 'SHELXS-97 (Sheldrick, 1990)'
_diffrn_ambient_temperature 150(2)
_diffrn_measured_fraction_theta_full 0.978
_diffrn_measured_fraction_theta_max 0.900
_diffrn_measurement_device_type 'Bruker SMART1000 CCD area detector'
_diffrn_measurement_method omega
_diffrn_radiation_monochromator graphite
_diffrn_radiation_probe x-ray
_diffrn_radiation_type MoK\a
_diffrn_radiation_wavelength 0.71073
_diffrn_reflns_av_R_equivalents 0.074
_diffrn_reflns_av_sigmaI/netI 0.075
_diffrn_reflns_limit_h_max 18
_diffrn_reflns_limit_h_min -21
_diffrn_reflns_limit_k_max 18
_diffrn_reflns_limit_k_min -17
_diffrn_reflns_limit_l_max 15
_diffrn_reflns_limit_l_min -26
_diffrn_reflns_number 19315
_diffrn_reflns_theta_full 27.50
_diffrn_reflns_theta_max 28.58
_diffrn_reflns_theta_min 1.48
_diffrn_source 'normal-focus sealed tube'
_diffrn_standards_decay_% 0
_diffrn_standards_number 0
_exptl_absorpt_coefficient_mu 2.264
_exptl_absorpt_correction_T_max 1.000
_exptl_absorpt_correction_T_min 0.684
_exptl_absorpt_correction_type multi-scan
_exptl_absorpt_process_details '(SADABS; Bruker, 2001)'
_exptl_crystal_colour 'pale yellow'
_exptl_crystal_density_diffrn 1.744
_exptl_crystal_density_method 'not measured'
_exptl_crystal_description block
_exptl_crystal_F_000 2396
_exptl_crystal_size_max 0.36
_exptl_crystal_size_mid 0.22
_exptl_crystal_size_min 0.10
_refine_diff_density_max 2.37
_refine_diff_density_min -1.57
_refine_diff_density_rms 0.25
_refine_ls_extinction_method none
_refine_ls_goodness_of_fit_ref 1.223
_refine_ls_hydrogen_treatment mixed
_refine_ls_matrix_type full
_refine_ls_number_parameters 268
_refine_ls_number_reflns 5345
_refine_ls_number_restraints 119
_refine_ls_restrained_S_all 1.215
_refine_ls_R_factor_all 0.1400
_refine_ls_R_factor_gt 0.0965
_refine_ls_shift/su_max 0.017
_refine_ls_shift/su_mean 0.001
_refine_ls_structure_factor_coef Fsqd
_refine_ls_weighting_details 'calc w=1/[\s^2^(Fo^2^)+(0.0691P)^2^+137.3763P] where P=(Fo^2^+2Fc^2^)/3'
_refine_ls_weighting_scheme calc
_refine_ls_wR_factor_gt 0.2217
_refine_ls_wR_factor_ref 0.2489
_reflns_number_gt 3592
_reflns_number_total 5345
_reflns_threshold_expression >2sigma(I)
_cod_data_source_file b407554dsup1.cif
_cod_data_source_block YBNOPY
_cod_depositor_comments
;
The following automatic conversions were performed:

'_exptl_absorpt_correction_type' value 'MULTI-SCAN' changed to
'multi-scan' according to
/home/saulius/struct/CIF-dictionaries/cif_core.dic dictionary named
'cif_core.dic' version 2.4.2 from 2011-04-26.

Automatic conversion script
Id: cif_fix_values 1891 2012-01-12 08:04:46Z andrius 
;
_cod_original_cell_volume 4633.4(14)
_cod_original_sg_symbol_H-M Pcca
_cod_database_code 7111372

loop_
_symmetry_equiv_pos_as_xyz
'x, y, z'
'-x+1/2, -y, z'
'-x, y, -z+1/2'
'x+1/2, -y, -z+1/2'
'-x, -y, -z'
'x-1/2, y, -z'
'x, -y, z-1/2'
'-x-1/2, y, z-1/2'

loop_
_atom_site_label
_atom_site_type_symbol
_atom_site_fract_x
_atom_site_fract_y
_atom_site_fract_z
_atom_site_U_iso_or_equiv
_atom_site_adp_type
_atom_site_occupancy
_atom_site_symmetry_multiplicity
_atom_site_calc_flag
_atom_site_refinement_flags
Yb1 Yb 0.5000 -0.34358(5) 0.7500 0.0155(2) Uani 1 2 d SU
N1 N 0.3275(6) -0.3100(8) 0.8217(5) 0.020(2) Uani 1 1 d U
O1 O 0.3732(5) -0.2932(6) 0.7684(4) 0.0180(16) Uani 1 1 d U
C1 C 0.2552(9) -0.3489(14) 0.8129(7) 0.044(4) Uani 1 1 d U
H8A H 0.2376 -0.3657 0.7694 0.053 Uiso 1 1 calc R
N2 N 0.4201(6) -0.3901(7) 0.5982(5) 0.0171(19) Uani 1 1 d U
O2 O 0.4691(5) -0.4117(6) 0.6483(4) 0.0229(17) Uani 1 1 d U
C2 C 0.2065(8) -0.3644(14) 0.8668(7) 0.045(5) Uani 1 1 d U
H9A H 0.1558 -0.3937 0.8603 0.054 Uiso 1 1 calc R
N3 N 0.4188(6) -0.1492(7) 0.6742(5) 0.0194(19) Uani 1 1 d U
O3 O 0.4799(4) -0.2124(6) 0.6765(4) 0.0202(17) Uani 1 1 d U
C3 C 0.2305(7) -0.3375(10) 0.9318(6) 0.026(3) Uani 1 1 d U
O4 O 0.4202(5) -0.4836(6) 0.7782(4) 0.0181(16) Uani 1 1 d U
C4 C 0.3054(7) -0.3016(11) 0.9384(6) 0.027(3) Uani 1 1 d U
H5A H 0.3255 -0.2874 0.9816 0.033 Uiso 1 1 calc R
C5 C 0.3535(7) -0.2850(10) 0.8825(6) 0.023(3) Uani 1 1 d U
H4A H 0.4044 -0.2560 0.8877 0.028 Uiso 1 1 calc R
C6 C 0.4528(7) -0.3795(11) 0.5374(6) 0.028(3) Uani 1 1 d U
H13A H 0.5090 -0.3830 0.5320 0.034 Uiso 1 1 calc R
C7 C 0.4043(7) -0.3636(11) 0.4825(6) 0.031(3) Uani 1 1 d U
H17A H 0.4276 -0.3565 0.4396 0.037 Uiso 1 1 calc R
C8 C 0.3221(7) -0.3580(10) 0.4892(6) 0.023(3) Uani 1 1 d U
C9 C 0.2915(7) -0.3691(9) 0.5539(6) 0.021(2) Uani 1 1 d U
H18A H 0.2356 -0.3658 0.5608 0.025 Uiso 1 1 calc R
C10 C 0.3409(7) -0.3847(10) 0.6075(6) 0.024(3) Uani 1 1 d U
H3A H 0.3191 -0.3916 0.6510 0.029 Uiso 1 1 calc R
C11 C 0.3799(7) -0.1351(7) 0.6149(6) 0.016(2) Uani 1 1 d U
H16A H 0.3983 -0.1671 0.5758 0.019 Uiso 1 1 calc R
C12 C 0.3155(7) -0.0758(8) 0.6114(6) 0.019(2) Uani 1 1 d U
H1A H 0.2897 -0.0656 0.5699 0.023 Uiso 1 1 calc R
C13 C 0.2868(7) -0.0295(8) 0.6691(6) 0.017(2) Uani 1 1 d U
C14 C 0.3300(7) -0.0416(8) 0.7271(6) 0.019(2) Uani 1 1 d U
H7A H 0.3141 -0.0082 0.7665 0.023 Uiso 1 1 calc R
C15 C 0.3956(7) -0.1014(9) 0.7287(6) 0.022(2) Uani 1 1 d U
H2A H 0.4247 -0.1087 0.7690 0.027 Uiso 1 1 calc R
S1A S 0.08271(19) -0.3497(2) 0.64096(15) 0.0258(7) Uiso 1 1 d DU
F1A F 0.1777(9) -0.2040(13) 0.6444(8) 0.126(6) Uiso 1 1 d DU
C1A C 0.1060(9) -0.2169(19) 0.6653(7) 0.091(8) Uiso 1 1 d DU
O1A O 0.0921(6) -0.3538(9) 0.5697(4) 0.053(3) Uiso 1 1 d DU
S1B S 0.2855(10) -0.0309(14) 0.4123(9) 0.133(7) Uiso 0.50 1 d PDU
F1B F 0.379(3) 0.053(2) 0.4766(17) 0.19(2) Uiso 0.50 1 d PDU
C1B C 0.3962(19) -0.0130(17) 0.4344(13) 0.23(5) Uiso 0.50 1 d PDU
O1B O 0.259(2) 0.0541(19) 0.3760(14) 0.098(11) Uiso 0.50 1 d PDU
F2A F 0.0553(10) -0.1643(13) 0.6341(8) 0.130(6) Uiso 1 1 d DU
O2A O 0.1428(5) -0.4022(6) 0.6780(4) 0.028(2) Uiso 1 1 d DU
F2B F 0.4318(16) 0.0142(19) 0.3819(12) 0.093(8) Uiso 0.50 1 d PDU
O2B O 0.315(3) -0.108(2) 0.3704(19) 0.23(3) Uiso 0.50 1 d PDU
F3A F 0.0995(9) -0.2123(12) 0.7286(7) 0.112(5) Uiso 1 1 d DU
O3A O 0.0022(5) -0.3622(6) 0.6644(4) 0.0296(19) Uiso 1 1 d DU
F3B F 0.4095(17) -0.0984(17) 0.4553(12) 0.090(8) Uiso 0.50 1 d PDU
O3B O 0.2344(15) -0.0598(18) 0.4662(11) 0.069(8) Uiso 0.50 1 d PDU

loop_
_atom_site_aniso_label
_atom_site_aniso_U_11
_atom_site_aniso_U_22
_atom_site_aniso_U_33
_atom_site_aniso_U_23
_atom_site_aniso_U_13
_atom_site_aniso_U_12
Yb1 0.0090(3) 0.0246(4) 0.0127(3) 0.000 0.0000(3) 0.000
N1 0.009(4) 0.030(6) 0.022(4) 0.001(4) 0.004(3) 0.000(4)
O1 0.011(4) 0.024(4) 0.019(4) 0.003(3) 0.004(3) 0.002(3)
C1 0.021(6) 0.089(13) 0.022(6) -0.009(8) 0.005(5) -0.024(7)
N2 0.016(4) 0.020(5) 0.015(4) 0.000(4) -0.005(3) 0.001(4)
O2 0.026(4) 0.025(4) 0.018(4) 0.000(3) -0.007(3) 0.002(4)
C2 0.015(6) 0.094(14) 0.026(6) -0.019(8) 0.009(5) -0.024(7)
N3 0.013(4) 0.020(5) 0.026(5) 0.002(4) 0.001(4) 0.003(4)
O3 0.011(4) 0.024(4) 0.026(4) 0.001(3) 0.005(3) 0.009(3)
C3 0.018(6) 0.041(8) 0.018(5) 0.004(6) 0.002(4) -0.003(6)
O4 0.011(4) 0.024(4) 0.019(4) 0.001(3) 0.002(3) 0.001(3)
C4 0.014(6) 0.051(9) 0.017(5) -0.006(6) -0.002(4) 0.001(6)
C5 0.016(6) 0.030(7) 0.024(5) 0.005(5) -0.001(4) -0.009(5)
C6 0.009(5) 0.054(9) 0.020(5) 0.003(6) -0.002(4) 0.001(6)
C7 0.015(5) 0.060(10) 0.016(5) 0.001(6) -0.003(4) 0.003(6)
C8 0.013(5) 0.035(7) 0.019(5) -0.001(5) -0.005(4) 0.003(5)
C9 0.011(5) 0.024(7) 0.028(6) 0.005(5) 0.000(4) -0.002(5)
C10 0.017(5) 0.037(7) 0.019(5) -0.002(5) 0.003(4) 0.000(5)
C11 0.021(6) 0.007(5) 0.019(5) -0.002(4) 0.002(4) 0.001(4)
C12 0.019(6) 0.017(6) 0.023(5) 0.001(4) -0.002(4) 0.002(4)
C13 0.013(5) 0.014(5) 0.025(5) 0.003(4) 0.004(4) 0.001(4)
C14 0.022(6) 0.014(5) 0.022(5) -0.003(4) 0.005(4) 0.002(4)
C15 0.021(6) 0.024(6) 0.023(5) -0.001(4) -0.002(4) 0.004(5)

loop_
_atom_type_symbol
_atom_type_description
_atom_type_scat_dispersion_real
_atom_type_scat_dispersion_imag
_atom_type_scat_source
C C 0.0033 0.0016 'International Tables Vol C Tables 4.2.6.8 and 6.1.1.4'
H H 0.0000 0.0000 'International Tables Vol C Tables 4.2.6.8 and 6.1.1.4'
N N 0.0061 0.0033 'International Tables Vol C Tables 4.2.6.8 and 6.1.1.4'
O O 0.0106 0.0060 'International Tables Vol C Tables 4.2.6.8 and 6.1.1.4'
F F 0.0171 0.0103 'International Tables Vol C Tables 4.2.6.8 and 6.1.1.4'
S S 0.1246 0.1234 'International Tables Vol C Tables 4.2.6.8 and 6.1.1.4'
Yb Yb -0.3850 5.5486 'International Tables Vol C Tables 4.2.6.8 and 6.1.1.4'

loop_
_geom_angle_atom_site_label_1
_geom_angle_atom_site_label_2
_geom_angle_atom_site_label_3
_geom_angle
_geom_angle_site_symmetry_1
_geom_angle_site_symmetry_3
O1 Yb1 O1 144.4(4) . 3_656
O1 Yb1 O2 93.3(3) . .
O1 Yb1 O2 101.1(3) 3_656 .
O2 Yb1 O2 132.0(4) . 3_656
O1 Yb1 O3 78.4(3) . 3_656
O2 Yb1 O3 153.9(3) . 3_656
O1 Yb1 O3 74.5(3) . .
O2 Yb1 O3 74.1(3) . .
O3 Yb1 O3 79.9(4) 3_656 .
O1 Yb1 O4 71.6(3) . .
O1 Yb1 O4 143.4(3) 3_656 .
O2 Yb1 O4 75.9(3) . .
O2 Yb1 O4 66.0(3) 3_656 .
O3 Yb1 O4 123.0(3) 3_656 .
O3 Yb1 O4 132.7(3) . .
O4 Yb1 O4 74.1(4) . 3_656
O1 N1 C1 119.0(10) . .
O1 N1 C5 119.7(9) . .
C1 N1 C5 121.2(11) . .
N1 O1 Yb1 128.0(6) . .
N1 C1 C2 120.0(13) . .
N1 C1 H8A 120.0 . .
C2 C1 H8A 120.0 . .
O2 N2 C6 117.1(9) . .
O2 N2 C10 121.3(10) . .
C6 N2 C10 121.5(10) . .
N2 O2 Yb1 135.7(7) . .
C1 C2 C3 121.0(12) . .
C1 C2 H9A 119.5 . .
C3 C2 H9A 119.5 . .
C15 N3 O3 120.9(10) . .
C15 N3 C11 120.1(10) . .
O3 N3 C11 118.9(9) . .
N3 O3 Yb1 128.8(6) . .
C4 C3 C2 116.7(11) . .
C4 C3 C8 123.3(11) . 8_656
C2 C3 C8 119.8(11) . 8_656
C3 C4 C5 121.1(12) . .
C3 C4 H5A 119.5 . .
C5 C4 H5A 119.5 . .
N1 C5 C4 119.9(11) . .
N1 C5 H4A 120.0 . .
C4 C5 H4A 120.0 . .
N2 C6 C7 119.7(11) . .
N2 C6 H13A 120.1 . .
C7 C6 H13A 120.1 . .
C6 C7 C8 121.2(12) . .
C6 C7 H17A 119.4 . .
C8 C7 H17A 119.4 . .
C7 C8 C9 116.5(11) . .
C7 C8 C3 122.0(11) . 8_655
C9 C8 C3 121.4(11) . 8_655
C10 C9 C8 121.2(11) . .
C10 C9 H18A 119.4 . .
C8 C9 H18A 119.4 . .
N2 C10 C9 119.9(11) . .
N2 C10 H3A 120.1 . .
C9 C10 H3A 120.1 . .
C12 C11 N3 120.6(11) . .
C12 C11 H16A 119.7 . .
N3 C11 H16A 119.7 . .
C11 C12 C13 120.3(11) . .
C11 C12 H1A 119.8 . .
C13 C12 H1A 119.8 . .
C14 C13 C12 117.3(10) . .
C14 C13 C13 120.3(7) . 2
C12 C13 C13 122.4(7) . 2
C15 C14 C13 120.8(11) . .
C15 C14 H7A 119.6 . .
C13 C14 H7A 119.6 . .
N3 C15 C14 120.7(11) . .
N3 C15 H2A 119.6 . .
C14 C15 H2A 119.6 . .
O1A S1A O3A 114.9(6) . .
O1A S1A O2A 114.5(6) . .
O3A S1A O2A 115.3(5) . .
O1A S1A C1A 105.4(7) . .
O3A S1A C1A 102.8(6) . .
O2A S1A C1A 101.6(6) . .
F3A C1A F2A 113.7(14) . .
F3A C1A F1A 113.4(14) . .
F2A C1A F1A 112.7(14) . .
F3A C1A S1A 106.3(16) . .
F2A C1A S1A 106.0(16) . .
F1A C1A S1A 103.8(16) . .
O3B S1B O2B 115.8(12) . .
O3B S1B O1B 114.6(12) . .
O2B S1B O1B 114.2(12) . .
O3B S1B C1B 116.0(16) . .
O1B S1B C1B 108.1(19) . .
F2B C1B F3B 117.8(14) . .
F2B C1B F1B 116.8(15) . .
F3B C1B F1B 118.6(15) . .
F2B C1B S1B 108(2) . .
F3B C1B S1B 97(2) . .
F1B C1B S1B 92(3) . .

loop_
_geom_bond_atom_site_label_1
_geom_bond_atom_site_label_2
_geom_bond_distance
_geom_bond_site_symmetry_2
Yb1 O1 2.270(8) .
Yb1 O2 2.303(8) .
Yb1 O3 2.355(8) .
Yb1 O4 2.414(8) .
N1 O1 1.335(12) .
N1 C1 1.338(17) .
N1 C5 1.340(15) .
C1 C2 1.372(18) .
C1 H8A 0.9500 .
N2 O2 1.331(12) .
N2 C6 1.345(15) .
N2 C10 1.346(15) .
C2 C3 1.415(18) .
C2 H9A 0.9500 .
N3 C15 1.333(16) .
N3 O3 1.346(12) .
N3 C11 1.370(15) .
C3 C4 1.358(18) .
C3 C8 1.476(16) 8_656
C4 C5 1.400(17) .
C4 H5A 0.9500 .
C5 H4A 0.9500 .
C6 C7 1.386(17) .
C6 H13A 0.9500 .
C7 C8 1.389(17) .
C7 H17A 0.9500 .
C8 C9 1.404(17) .
C9 C10 1.375(17) .
C9 H18A 0.9500 .
C10 H3A 0.9500 .
C11 C12 1.356(16) .
C11 H16A 0.9500 .
C12 C13 1.405(16) .
C12 H1A 0.9500 .
C13 C14 1.381(17) .
C13 C13 1.48(2) 2
C14 C15 1.376(17) .
C14 H7A 0.9500 .
C15 H2A 0.9500 .
S1A O1A 1.438(8) .
S1A O3A 1.442(7) .
S1A O2A 1.445(7) .
S1A C1A 1.93(3) .
F1A C1A 1.286(12) .
C1A F3A 1.275(12) .
C1A F2A 1.28(3) .
S1B O3B 1.437(9) .
S1B O2B 1.443(10) .
S1B O1B 1.449(9) .
F1B C1B 1.269(12) .
C1B F2B 1.267(12) .
C1B F3B 1.268(12) .
